data_9017913
loop_
_publ_author_name
'Giacovazzo, C.'
'Menchetti, S.'

_publ_section_title
;
 Sulla struttura della amarantite
;
_journal_name_full 'Rendiconti della Societa Italiana di Mineralogia e Petrologia'
_journal_page_first 399
_journal_page_last 406
_journal_volume 25
_journal_year 1969
_chemical_compound_source 'not given'
_chemical_formula_sum 'Fe H7 O8 S'
_chemical_name_mineral Amarantite
_space_group_IT_number 2
_space_group_name_Hall '-P 1'
_space_group_name_H-M_alt 'P -1'
_symmetry_space_group_name_H-M 'P -1'
_cell_angle_alpha 95.58
_cell_angle_beta 90.28
_cell_angle_gamma 97.28
_cell_formula_units_Z 4
_cell_length_a 8.935
_cell_length_b 11.631
_cell_length_c 6.661
_cell_volume 683.293
_database_code_amcsd 0021027
_exptl_crystal_density_diffrn 2.167
_cod_data_source_file inputs/fixed/split/19871.cif
_cod_data_source_block 19871
_cod_original_formula_sum 'Fe S O8 H7'
_cod_database_code 9017913

loop_
_space_group_symop_operation_xyz
x,y,z
-x,-y,-z

loop_
_atom_site_label
_atom_site_fract_x
_atom_site_fract_y
_atom_site_fract_z
_atom_site_U_iso_or_equiv
_atom_site_type_symbol
_atom_site_attached_hydrogens
Fe1 0.91260 0.93610 0.14350 0.01900 Fe 0
Fe2 0.92610 0.23690 0.22570 0.01900 Fe 0
S1 0.83280 0.65060 0.07890 0.01520 S 0
S2 0.21150 0.93230 0.44650 0.01267 S 0
O1 0.02630 0.34280 0.03540 0.02533 O 0
O2 0.29360 0.40620 0.04930 0.03040 O 0
O3 0.80210 0.77180 0.14770 0.02026 O 0
O4 0.85260 0.59300 0.25720 0.02280 O 0
O5 0.83060 0.96310 0.43270 0.02026 O 0
O6 0.78070 0.15980 0.41970 0.02026 O 0
O7 0.35470 0.95880 0.35570 0.02406 O 0
O8 0.09270 0.88880 0.29400 0.02280 O 0
O9 0.98560 0.09440 0.11010 0.01646 O 0
Wat10 0.53710 0.77770 0.40000 0.03673 O 2
Wat11 0.88520 0.38600 0.39060 0.02913 O 2
Wat12 0.73870 0.23380 0.04810 0.02786 O 2
Wat13 0.28160 0.62660 0.26400 0.03293 O 2
Wat14 0.70410 0.96030 0.02650 0.02533 O 2
Wat15 0.45610 0.23350 0.18560 0.03546 O 2
Wat16 0.11370 0.25080 0.40850 0.02406 O 2

loop_
_cod_changelog_entry_id
_cod_changelog_entry_author
_cod_changelog_entry_date
_cod_changelog_entry_text
1
;cod-tools version 3.8.0
Id: cif_guess_AMCSD_atom_types 9574 2023-05-10 09:00:05Z saulius
;
2023-05-10T18:58:55+03:00
;Derived atom types and hydrogen counts
from atom names that follow the AMCSD naming convention
(Wat == water, O-H == hydroxyl).
;

loop_
_cod_related_entry_id
_cod_related_entry_database
_cod_related_entry_code
1 AMCSD 0021027
